data_4021072
loop_
_publ_author_name
'Amat, Mercedes'
'P\'erez, Maria'
'Llor, N\'uria'
'Escolano, Carmen'
'Luque, F. Javier'
'Molins, Elies'
'Bosch, Joan'

_publ_section_title
;
 Conjugate Additions to Phenylglycinol-Derived Unsaturated
 \d-Lactams. Enantioselective Synthesis of Uleine Alkaloids
;
_journal_coden_ASTM JOCEAH
_journal_issue 25
_journal_name_full 'The Journal of Organic Chemistry'
_journal_page_first 8681
_journal_page_last 8693
_journal_paper_doi 10.1021/jo0487101
_journal_volume 69
_journal_year 2004
_chemical_absolute_configuration syn
_chemical_formula_moiety 'C27 H30 N2 O4'
_chemical_formula_sum 'C27 H30 N2 O4'
_chemical_formula_weight 446.53
_space_group_IT_number 19
_space_group_name_Hall 'P 2ac 2ab'
_space_group_name_H-M_alt 'P 21 21 21'
_symmetry_cell_setting orthorhombic
_symmetry_Int_Tables_number 19
_symmetry_space_group_name_Hall 'P 2ac 2ab'
_symmetry_space_group_name_H-M 'P 21 21 21'
_cell_angle_alpha 90
_cell_angle_beta 90
_cell_angle_gamma 90
_cell_formula_units_Z 4
_cell_length_a 8.931(2)
_cell_length_b 9.5990(10)
_cell_length_c 28.080(9)
_cell_measurement_temperature 294(2)
_cell_volume 2407.3(10)
_diffrn_ambient_temperature 294(2)
_exptl_crystal_density_diffrn 1.232
_cod_depositor_comments
;
 Updated bibliographic information.

 Antanas Vaitkus,
 2019-10-11
;
_cod_database_code 4021072

loop_
_symmetry_equiv_pos_as_xyz
'x, y, z'
'-x+1/2, -y, z+1/2'
'x+1/2, -y+1/2, -z'
'-x, y+1/2, -z+1/2'

loop_
_atom_site_label
_atom_site_type_symbol
_atom_site_fract_x
_atom_site_fract_y
_atom_site_fract_z
_atom_site_U_iso_or_equiv
_atom_site_adp_type
_atom_site_occupancy
_atom_site_symmetry_multiplicity
_atom_site_calc_flag
_atom_site_refinement_flags
_atom_site_disorder_assembly
_atom_site_disorder_group
N4 N 0.4283(3) 0.2311(3) 0.85954(10) 0.0776(7) Uani 1 1 d . . .
N82 N 0.5079(3) 0.7284(2) 0.84332(7) 0.0586(5) Uani 1 1 d . . .
O1 O 0.2846(3) 0.1131(3) 0.91183(13) 0.1162(10) Uani 1 1 d . . .
O51 O 0.5519(2) 0.3473(2) 0.80212(6) 0.0711(5) Uani 1 1 d . . .
O72 O 0.3211(3) 0.6122(3) 0.98101(7) 0.0976(8) Uani 1 1 d . . .
O73 O 0.1845(3) 0.6527(3) 0.91650(8) 0.1001(8) Uani 1 1 d . . .
C2 C 0.2749(5) 0.0397(4) 0.86725(19) 0.1237(18) Uani 1 1 d . . .
H2A H 0.1727 0.0114 0.8608 0.148 Uiso 1 1 calc R . .
H2B H 0.3384 -0.0423 0.8675 0.148 Uiso 1 1 calc R . .
C3 C 0.3289(4) 0.1445(3) 0.83026(16) 0.0957(11) Uani 1 1 d . . .
H3 H 0.3882 0.0961 0.806 0.115 Uiso 1 1 calc R . .
C31 C 0.2038(4) 0.2245(4) 0.80636(19) 0.1023(12) Uani 1 1 d . . .
C32 C 0.1658(5) 0.1913(5) 0.7593(2) 0.1305(17) Uani 1 1 d . . .
H32 H 0.223 0.1277 0.7422 0.196 Uiso 1 1 calc R . .
C33 C 0.0430(7) 0.2534(6) 0.7386(3) 0.160(2) Uani 1 1 d . . .
H33 H 0.0157 0.231 0.7075 0.241 Uiso 1 1 calc R . .
C34 C -0.0379(7) 0.3478(6) 0.7640(4) 0.175(3) Uani 1 1 d . . .
H34 H -0.1215 0.3875 0.7497 0.263 Uiso 1 1 calc R . .
C35 C -0.0030(6) 0.3877(5) 0.8096(3) 0.153(2) Uani 1 1 d . . .
H35 H -0.0593 0.4548 0.8254 0.229 Uiso 1 1 calc R . .
C36 C 0.1230(4) 0.3225(4) 0.8319(2) 0.1234(16) Uani 1 1 d . . .
H36 H 0.15 0.3454 0.8629 0.185 Uiso 1 1 calc R . .
C5 C 0.5340(3) 0.3191(3) 0.84414(10) 0.0623(7) Uani 1 1 d . . .
C6 C 0.6221(3) 0.3830(3) 0.88370(9) 0.0680(7) Uani 1 1 d . . .
H6A H 0.6791 0.4615 0.8716 0.082 Uiso 1 1 calc R . .
H6B H 0.6921 0.3152 0.8963 0.082 Uiso 1 1 calc R . .
C7 C 0.5159(3) 0.4329(3) 0.92393(9) 0.0694(8) Uani 1 1 d . B .
H7 H 0.5773 0.4715 0.9497 0.083 Uiso 1 1 calc R . .
C71 C 0.4185(3) 0.5512(3) 0.90355(8) 0.0618(7) Uani 1 1 d . . .
H71 H 0.3648 0.5162 0.8756 0.074 Uiso 1 1 calc R . .
C73 C 0.0729(5) 0.7224(6) 0.94522(16) 0.143(2) Uani 1 1 d . . .
H73A H 0.1155 0.8049 0.959 0.171 Uiso 1 1 calc R . .
H73B H 0.04 0.6611 0.9701 0.171 Uiso 1 1 calc R . .
H73C H -0.0109 0.7476 0.9256 0.171 Uiso 1 1 calc R . .
C74 C 0.5128(3) 0.6732(3) 0.88881(9) 0.0621(7) Uani 1 1 d . . .
C82 C 0.4117(4) 0.6822(3) 0.80442(9) 0.0751(8) Uani 1 1 d . . .
H82A H 0.3087 0.6954 0.8131 0.09 Uiso 1 1 calc R . .
H82B H 0.4294 0.5853 0.7982 0.09 Uiso 1 1 calc R . .
H82C H 0.4335 0.7355 0.7763 0.09 Uiso 1 1 calc R . .
C75 C 0.6127(3) 0.7463(3) 0.91565(10) 0.0737(8) Uani 1 1 d . . .
H75 H 0.6363 0.7295 0.9474 0.111 Uiso 1 1 calc R . .
C77 C 0.7790(3) 0.9585(3) 0.89360(13) 0.0851(9) Uani 1 1 d . . .
H77 H 0.825 0.9702 0.923 0.128 Uiso 1 1 calc R . .
C78 C 0.8132(4) 1.0461(4) 0.85563(16) 0.0942(11) Uani 1 1 d . . .
H78 H 0.883 1.1171 0.8596 0.141 Uiso 1 1 calc R . .
C79 C 0.7438(4) 1.0281(4) 0.81178(13) 0.0881(10) Uani 1 1 d . . .
H79 H 0.7685 1.0883 0.787 0.132 Uiso 1 1 calc R . .
C80 C 0.6414(4) 0.9266(3) 0.80357(11) 0.0755(8) Uani 1 1 d . . .
H80 H 0.5961 0.9164 0.774 0.113 Uiso 1 1 calc R . .
C81 C 0.6071(3) 0.8382(3) 0.84136(9) 0.0627(7) Uani 1 1 d . . .
C76 C 0.6739(3) 0.8522(3) 0.88659(10) 0.0675(7) Uani 1 1 d . . .
C72 C 0.3049(4) 0.6051(3) 0.93950(10) 0.0682(7) Uani 1 1 d . . .
C8 C 0.4268(4) 0.3088(4) 0.94400(10) 0.0897(11) Uani 1 1 d . . .
H8 H 0.3239 0.3394 0.9502 0.108 Uiso 1 1 calc R A 1
C8A C 0.4222(4) 0.1870(3) 0.90951(13) 0.0919(11) Uani 1 1 d . B .
H8A H 0.5054 0.1234 0.9162 0.11 Uiso 1 1 calc R . .
C83 C 0.4975(6) 0.2591(6) 0.99188(16) 0.144(2) Uani 0.7 1 d PD B 1
H83A H 0.6006 0.2344 0.9849 0.173 Uiso 0.7 1 calc PR B 1
H83B H 0.5011 0.3399 1.0126 0.173 Uiso 0.7 1 calc PR B 1
C84 C 0.4373(8) 0.1484(9) 1.0193(2) 0.149(3) Uani 0.7 1 d P B 1
H84A H 0.4326 0.0656 1.0002 0.223 Uiso 0.7 1 calc PR B 1
H84B H 0.3385 0.1727 1.0298 0.223 Uiso 0.7 1 calc PR B 1
H84C H 0.5002 0.1318 1.0465 0.223 Uiso 0.7 1 calc PR B 1
C83A C 0.4975(6) 0.2591(6) 0.99188(16) 0.144(2) Uani 0.3 1 d P B 2
H83C H 0.4858 0.1588 0.9938 0.173 Uiso 0.3 1 calc PR B 2
H83D H 0.6041 0.2783 0.9906 0.173 Uiso 0.3 1 calc PR B 2
C84A C 0.4449(17) 0.3133(19) 1.0313(4) 0.125(5) Uani 0.3 1 d PD B 2
H84D H 0.4775 0.4082 1.034 0.187 Uiso 0.3 1 calc PR B 2
H84E H 0.4811 0.261 1.0581 0.187 Uiso 0.3 1 calc PR B 2
H84F H 0.3374 0.3102 1.0308 0.187 Uiso 0.3 1 calc PR B 2

loop_
_atom_site_aniso_label
_atom_site_aniso_U_11
_atom_site_aniso_U_22
_atom_site_aniso_U_33
_atom_site_aniso_U_23
_atom_site_aniso_U_13
_atom_site_aniso_U_12
N4 0.0678(14) 0.0672(14) 0.0978(17) 0.0085(14) 0.0281(14) 0.0090(14)
N82 0.0639(12) 0.0630(12) 0.0490(10) 0.0022(9) -0.0001(10) 0.0107(12)
O1 0.1006(19) 0.0738(15) 0.174(3) 0.0433(18) 0.066(2) 0.0179(15)
O51 0.0736(12) 0.0737(12) 0.0659(11) -0.0026(10) 0.0163(10) 0.0025(11)
O72 0.1046(16) 0.1280(19) 0.0601(12) 0.0017(12) 0.0187(11) 0.0381(16)
O73 0.0867(14) 0.131(2) 0.0828(13) -0.0045(14) 0.0085(12) 0.0510(17)
C2 0.096(3) 0.058(2) 0.218(5) 0.026(3) 0.048(3) 0.012(2)
C3 0.0711(18) 0.0631(18) 0.153(3) -0.002(2) 0.026(2) 0.0025(19)
C31 0.0612(18) 0.0649(19) 0.181(4) 0.011(3) 0.020(2) -0.0128(18)
C32 0.094(3) 0.086(3) 0.212(5) 0.011(4) -0.013(3) -0.033(3)
C33 0.119(4) 0.104(4) 0.258(7) 0.039(4) -0.052(5) -0.043(4)
C34 0.095(4) 0.081(3) 0.350(11) 0.047(6) -0.029(6) -0.021(3)
C35 0.090(3) 0.081(3) 0.287(8) 0.025(5) 0.029(4) -0.010(3)
C36 0.068(2) 0.078(2) 0.225(5) 0.026(3) 0.027(3) 0.009(2)
C5 0.0539(14) 0.0579(14) 0.0751(17) 0.0062(14) 0.0182(13) 0.0130(13)
C6 0.0587(14) 0.0769(18) 0.0686(15) 0.0066(15) 0.0099(13) 0.0172(16)
C7 0.0716(16) 0.0824(18) 0.0541(13) 0.0159(13) 0.0132(13) 0.0241(16)
C71 0.0674(16) 0.0668(16) 0.0512(12) 0.0029(12) 0.0057(12) 0.0140(15)
C73 0.123(3) 0.188(5) 0.118(3) -0.015(3) 0.019(3) 0.089(4)
C74 0.0704(15) 0.0666(15) 0.0491(12) 0.0052(13) 0.0053(13) 0.0187(15)
C82 0.096(2) 0.0777(18) 0.0517(13) 0.0086(14) -0.0099(14) 0.0048(18)
C75 0.0814(18) 0.086(2) 0.0539(13) 0.0008(15) -0.0109(15) 0.0081(19)
C77 0.0716(19) 0.0713(19) 0.112(2) -0.006(2) -0.0116(18) 0.0137(18)
C78 0.0619(18) 0.069(2) 0.152(3) -0.007(2) 0.002(2) 0.0093(17)
C79 0.0746(19) 0.076(2) 0.113(3) 0.018(2) 0.010(2) 0.0122(19)
C80 0.0724(18) 0.0670(17) 0.0869(19) 0.0161(16) 0.0112(16) 0.0103(16)
C81 0.0599(14) 0.0592(15) 0.0691(15) 0.0049(13) 0.0044(13) 0.0143(14)
C76 0.0612(14) 0.0679(17) 0.0735(16) 0.0009(15) -0.0060(14) 0.0127(16)
C72 0.0776(18) 0.0698(17) 0.0572(15) 0.0062(13) 0.0085(14) 0.0208(16)
C8 0.087(2) 0.099(2) 0.0834(19) 0.0410(19) 0.0362(17) 0.040(2)
C8A 0.081(2) 0.0714(19) 0.123(3) 0.033(2) 0.049(2) 0.0277(17)
C83 0.138(4) 0.196(5) 0.099(3) 0.087(3) 0.043(3) 0.067(4)
C84 0.126(5) 0.180(7) 0.140(5) 0.108(6) 0.027(4) 0.033(5)
C83A 0.138(4) 0.196(5) 0.099(3) 0.087(3) 0.043(3) 0.067(4)
C84A 0.116(11) 0.161(15) 0.097(9) 0.007(10) -0.039(9) -0.022(12)

loop_
_geom_bond_atom_site_label_1
_geom_bond_atom_site_label_2
_geom_bond_distance
_geom_bond_site_symmetry_2
_geom_bond_publ_flag
N4 C5 1.338(4) . ?
N4 C3 1.468(4) . ?
N4 C8A 1.467(4) . ?
N82 C81 1.378(4) . ?
N82 C74 1.383(3) . ?
N82 C82 1.459(3) . ?
O1 C8A 1.421(4) . ?
O1 C2 1.439(5) . ?
O51 C5 1.221(3) . ?
O72 C72 1.176(3) . ?
O73 C72 1.335(4) . ?
O73 C73 1.446(4) . ?
C2 C3 1.524(5) . ?
C3 C31 1.513(5) . ?
C31 C36 1.386(6) . ?
C31 C32 1.400(7) . ?
C32 C33 1.377(7) . ?
C33 C34 1.362(8) . ?
C34 C35 1.371(11) . ?
C35 C36 1.433(7) . ?
C5 C6 1.494(4) . ?
C6 C7 1.551(4) . ?
C7 C8 1.539(4) . ?
C7 C71 1.540(4) . ?
C71 C74 1.500(4) . ?
C71 C72 1.522(4) . ?
C74 C75 1.362(4) . ?
C75 C76 1.414(4) . ?
C77 C78 1.392(5) . ?
C77 C76 1.400(4) . ?
C78 C79 1.390(5) . ?
C79 C80 1.356(5) . ?
C80 C81 1.393(4) . ?
C81 C76 1.410(4) . ?
C8 C8A 1.519(5) . ?
C8 C83 1.560(5) . ?
C83 C84 1.418(8) . ?
